data_1507621
loop_
_publ_author_name
'Pan, Li'
'Terrazas, Cesar'
'Lezama-Davila, Claudio M'
'Rege, Nirmala'
'Gallucci, Judith C.'
'Satoskar, Abhay R.'
'Kinghorn, A. Douglas'

_publ_section_title
;
 Cordifolide A, a Sulfur-Containing Clerodane Diterpene Glycoside from
 Tinospora cordifolia.
;
_journal_issue 8
_journal_name_full 'Organic letters'
_journal_page_first 2118
_journal_page_last 2121
_journal_paper_doi 10.1021/ol300657h
_journal_volume 14
_journal_year 2012
_chemical_absolute_configuration ad
_chemical_compound_source 'synthesis as described'
_chemical_formula_moiety 'C28 H38 O12 S, C H4 O'
_chemical_formula_sum 'C29 H42 O13 S'
_chemical_formula_weight 630.69
_chemical_name_common 'Kinghorn 1832'
_chemical_name_systematic
;
 ?
;
_space_group_IT_number 4
_symmetry_cell_setting monoclinic
_symmetry_Int_Tables_number 4
_symmetry_space_group_name_Hall 'P 2yb'
_symmetry_space_group_name_H-M 'P 1 21 1'
_atom_sites_solution_hydrogens geom
_atom_sites_solution_primary direct
_atom_sites_solution_secondary difmap
_audit_conform_dict_location ftp://ftp.iucr.org/pub/cif_core.dic
_audit_conform_dict_name cif_core.dic
_audit_conform_dict_version 2.4
_audit_creation_date 2011-06-10T17:22:55-00:00
_audit_creation_method 'WinGX routine CIF_UPDATE'
_cell_angle_alpha 90
_cell_angle_beta 102.457(1)
_cell_angle_gamma 90
_cell_formula_units_Z 2
_cell_length_a 10.0464(1)
_cell_length_b 7.8254(1)
_cell_length_c 19.3562(3)
_cell_measurement_reflns_used 3651
_cell_measurement_temperature 180(2)
_cell_measurement_theta_max 27.485
_cell_measurement_theta_min 2.037
_cell_measurement_wavelength 0.71073
_cell_volume 1485.90(3)
_computing_cell_refinement 'HKL Scalepack (Otwinowski & Minor 1997)'
_computing_data_collection 'Collect (Nonius BV, 1997-2000)'
_computing_data_reduction 'HKL Denzo and Scalepack (Otwinowski & Minor 1997)'
_computing_molecular_graphics 'Ortep-3 for Windows (Farrugia, 1997)'
_computing_publication_material 'WinGX publication routines (Farrugia, 1999)'
_computing_structure_refinement 'SHELXL-97 (Sheldrick, 2008)'
_computing_structure_solution 'SHELXS-97 (Sheldrick, 2008)'
_diffrn_ambient_temperature 180(2)
_diffrn_detector 'CCD plate'
_diffrn_detector_area_resol_mean 9
_diffrn_measured_fraction_theta_full 0.999
_diffrn_measured_fraction_theta_max 0.999
_diffrn_measurement_device '95mm CCD camera on \k-goniostat'
_diffrn_measurement_device_type 'Nonius KappaCCD'
_diffrn_measurement_method 'phi and omega scans'
_diffrn_orient_matrix_type 'by Nonius Collect from scalepack cell'
_diffrn_orient_matrix_UB_11 0.495956E-1
_diffrn_orient_matrix_UB_12 -0.541141E-1
_diffrn_orient_matrix_UB_13 -0.339273E-1
_diffrn_orient_matrix_UB_21 -0.566129E-1
_diffrn_orient_matrix_UB_22 0.67129E-1
_diffrn_orient_matrix_UB_23 -0.396444E-1
_diffrn_orient_matrix_UB_31 0.687501E-1
_diffrn_orient_matrix_UB_32 0.943153E-1
_diffrn_orient_matrix_UB_33 0.87509E-2
_diffrn_radiation_monochromator graphite
_diffrn_radiation_probe x-ray
_diffrn_radiation_type MoK\a
_diffrn_radiation_wavelength 0.71073
_diffrn_reflns_av_R_equivalents 0.034
_diffrn_reflns_limit_h_max 13
_diffrn_reflns_limit_h_min -12
_diffrn_reflns_limit_k_max 10
_diffrn_reflns_limit_k_min -10
_diffrn_reflns_limit_l_max 25
_diffrn_reflns_limit_l_min -25
_diffrn_reflns_number 32214
_diffrn_reflns_theta_full 27.48
_diffrn_reflns_theta_max 27.48
_diffrn_reflns_theta_min 2.08
_diffrn_source 'Enraf Nonius FR590'
_exptl_absorpt_coefficient_mu 0.177
_exptl_absorpt_correction_type none
_exptl_crystal_colour colourless
_exptl_crystal_density_diffrn 1.41
_exptl_crystal_density_method 'not measured'
_exptl_crystal_description 'rectangular-shaped chunk'
_exptl_crystal_F_000 672
_exptl_crystal_size_max 0.50
_exptl_crystal_size_mid 0.27
_exptl_crystal_size_min 0.23
_refine_diff_density_max 0.239
_refine_diff_density_min -0.23
_refine_diff_density_rms 0.043
_refine_ls_abs_structure_details 'Flack H D (1983), Acta Cryst. A39, 876-881'
_refine_ls_abs_structure_Flack 0.02(6)
_refine_ls_extinction_method none
_refine_ls_goodness_of_fit_ref 1.032
_refine_ls_hydrogen_treatment mixed
_refine_ls_matrix_type full
_refine_ls_number_parameters 412
_refine_ls_number_reflns 6788
_refine_ls_number_restraints 1
_refine_ls_restrained_S_all 1.032
_refine_ls_R_factor_all 0.0465
_refine_ls_R_factor_gt 0.0358
_refine_ls_shift/su_max 0.011
_refine_ls_shift/su_mean 0
_refine_ls_structure_factor_coef Fsqd
_refine_ls_weighting_details 'w=1/[\s^2^(Fo^2^)+(0.0475P)^2^+0.2798P] where P=(Fo^2^+2Fc^2^)/3'
_refine_ls_weighting_scheme calc
_refine_ls_wR_factor_gt 0.0837
_refine_ls_wR_factor_ref 0.0888
_reflns_number_gt 5889
_reflns_number_total 6788
_reflns_threshold_expression >2\s(I)
_cod_data_source_file ol300657h_si_002.cif
_cod_data_source_block Kinghorn1832
_cod_original_sg_symbol_H-M P21
_cod_database_code 1507621

loop_
_symmetry_equiv_pos_as_xyz
'x, y, z'
'-x, y+1/2, -z'

loop_
_atom_site_label
_atom_site_type_symbol
_atom_site_fract_x
_atom_site_fract_y
_atom_site_fract_z
_atom_site_U_iso_or_equiv
_atom_site_adp_type
_atom_site_occupancy
_atom_site_symmetry_multiplicity
_atom_site_calc_flag
_atom_site_refinement_flags
C1 C -0.1002(2) 0.9448(2) 0.73315(11) 0.0283(4) Uani 1 1 d .
H1A H -0.0536 0.9185 0.6942 0.034 Uiso 1 1 calc R
H1B H -0.1205 1.0687 0.7315 0.034 Uiso 1 1 calc R
C2 C -0.00594(19) 0.9019(3) 0.80339(10) 0.0272(4) Uani 1 1 d .
H2A H -0.0542 0.9222 0.8422 0.033 Uiso 1 1 calc R
H2B H 0.0745 0.9782 0.811 0.033 Uiso 1 1 calc R
C3 C 0.04121(17) 0.7168(2) 0.80567(9) 0.0223(4) Uani 1 1 d .
H3 H 0.0948 0.6949 0.8547 0.027 Uiso 1 1 calc R
C4 C -0.08484(17) 0.5971(2) 0.79388(9) 0.0208(4) Uani 1 1 d .
C5 C -0.20733(16) 0.6502(2) 0.73415(9) 0.0203(4) Uani 1 1 d .
C6 C -0.15794(17) 0.5769(2) 0.67117(9) 0.0206(4) Uani 1 1 d .
H6 H -0.081 0.6502 0.6633 0.025 Uiso 1 1 calc R
C7 C -0.26480(19) 0.5750(3) 0.60331(10) 0.0246(4) Uani 1 1 d .
H7A H -0.3476 0.5133 0.6093 0.03 Uiso 1 1 calc R
H7B H -0.2296 0.5209 0.5646 0.03 Uiso 1 1 calc R
C8 C -0.29510(18) 0.7683(2) 0.58820(9) 0.0231(4) Uani 1 1 d .
H8 H -0.2081 0.8177 0.5799 0.028 Uiso 1 1 calc R
C9 C -0.33238(19) 0.8793(3) 0.64785(10) 0.0255(4) Uani 1 1 d .
C10 C -0.23493(18) 0.8437(2) 0.72184(9) 0.0228(4) Uani 1 1 d .
H10 H -0.2838 0.8831 0.7588 0.027 Uiso 1 1 calc R
C11 C -0.48499(19) 0.8553(3) 0.65068(10) 0.0303(5) Uani 1 1 d .
H11A H -0.4898 0.7981 0.6957 0.036 Uiso 1 1 calc R
H11B H -0.5275 0.9694 0.6508 0.036 Uiso 1 1 calc R
C12 C -0.56741(18) 0.7516(3) 0.58959(10) 0.0291(4) Uani 1 1 d .
H12 H -0.5475 0.6273 0.5986 0.035 Uiso 1 1 calc R
C13 C -0.7172(2) 0.7800(3) 0.57869(10) 0.0332(5) Uani 1 1 d .
C14 C -0.7884(2) 0.9397(3) 0.57365(12) 0.0398(5) Uani 1 1 d .
H14 H -0.7495 1.0508 0.5773 0.048 Uiso 1 1 calc R
C15 C -0.9214(2) 0.9002(4) 0.56273(13) 0.0474(6) Uani 1 1 d .
H15 H -0.9928 0.982 0.557 0.057 Uiso 1 1 calc R
C16 C -0.8138(2) 0.6571(4) 0.57091(11) 0.0426(6) Uani 1 1 d .
H16 H -0.7958 0.5378 0.5722 0.051 Uiso 1 1 calc R
C17 C -0.39878(18) 0.7949(3) 0.51925(10) 0.0266(4) Uani 1 1 d .
C18 C -0.05071(18) 0.4227(2) 0.76631(10) 0.0237(4) Uani 1 1 d .
C19 C -0.33243(18) 0.5512(3) 0.74768(10) 0.0278(4) Uani 1 1 d .
H19A H -0.4061 0.556 0.7053 0.042 Uiso 1 1 calc R
H19B H -0.3634 0.603 0.7876 0.042 Uiso 1 1 calc R
H19C H -0.3071 0.4317 0.7588 0.042 Uiso 1 1 calc R
C20 C -0.3178(2) 1.0670(3) 0.62627(11) 0.0361(5) Uani 1 1 d .
H20A H -0.2254 1.0862 0.6189 0.054 Uiso 1 1 calc R
H20B H -0.3344 1.1427 0.6638 0.054 Uiso 1 1 calc R
H20C H -0.3842 1.0913 0.5823 0.054 Uiso 1 1 calc R
C21 C 0.30882(18) 0.6059(3) 0.80630(10) 0.0259(4) Uani 1 1 d .
H21A H 0.2839 0.5105 0.8346 0.031 Uiso 1 1 calc R
H21B H 0.3742 0.5615 0.779 0.031 Uiso 1 1 calc R
C22 C 0.37675(19) 0.7447(3) 0.85555(12) 0.0310(5) Uani 1 1 d .
H22A H 0.3933 0.8464 0.8282 0.037 Uiso 1 1 calc R
H22B H 0.318 0.7786 0.8882 0.037 Uiso 1 1 calc R
C1' C 0.57823(18) 0.7941(2) 0.94339(10) 0.0237(4) Uani 1 1 d .
H1' H 0.5226 0.8328 0.9775 0.028 Uiso 1 1 calc R
C2' C 0.70685(17) 0.7018(2) 0.98233(10) 0.0245(4) Uani 1 1 d .
H2' H 0.7532 0.6536 0.9459 0.029 Uiso 1 1 calc R
C3' C 0.80447(17) 0.8289(2) 1.02676(10) 0.0224(4) Uani 1 1 d .
H3' H 0.7644 0.8687 1.067 0.027 Uiso 1 1 calc R
C4' C 0.82684(18) 0.9823(3) 0.98276(10) 0.0240(4) Uani 1 1 d .
H4' H 0.8734 0.9446 0.9446 0.029 Uiso 1 1 calc R
C5' C 0.68870(19) 1.0615(2) 0.94904(10) 0.0256(4) Uani 1 1 d .
H5' H 0.6396 1.0933 0.987 0.031 Uiso 1 1 calc R
C6' C 0.7021(2) 1.2176(3) 0.90480(12) 0.0375(5) Uani 1 1 d .
H6'A H 0.7696 1.2972 0.9327 0.045 Uiso 1 1 calc R
H6'B H 0.7358 1.1826 0.8625 0.045 Uiso 1 1 calc R
O1 O -0.10081(13) 0.40870(17) 0.69587(7) 0.0266(3) Uani 1 1 d .
O2 O 0.00688(14) 0.30614(18) 0.80098(7) 0.0326(3) Uani 1 1 d .
O3 O -0.12606(13) 0.57910(19) 0.85872(7) 0.0265(3) Uani 1 1 d .
HO3 H -0.053(2) 0.573(3) 0.8905(12) 0.031(6) Uiso 1 1 d .
O4 O -0.53077(13) 0.8006(2) 0.52276(7) 0.0304(3) Uani 1 1 d .
O5 O -0.36974(14) 0.8163(2) 0.46234(7) 0.0353(3) Uani 1 1 d .
O6 O -0.94077(14) 0.7277(3) 0.56090(9) 0.0494(5) Uani 1 1 d .
O7 O 0.50446(12) 0.67665(18) 0.89492(7) 0.0274(3) Uani 1 1 d .
O1' O 0.61159(13) 0.93498(17) 0.90386(7) 0.0271(3) Uani 1 1 d .
O2' O 0.67309(16) 0.5635(2) 1.02255(9) 0.0387(4) Uani 1 1 d .
HO2' H 0.686(4) 0.598(5) 1.0651(19) 0.090(12) Uiso 1 1 d .
O3' O 0.93071(13) 0.74472(19) 1.05464(8) 0.0312(3) Uani 1 1 d .
HO3' H 0.949(3) 0.762(3) 1.0934(14) 0.041(8) Uiso 1 1 d .
O4' O 0.91133(15) 1.1026(2) 1.02743(7) 0.0317(3) Uani 1 1 d .
HO4' H 0.954(2) 1.162(4) 1.0046(13) 0.046(8) Uiso 1 1 d .
O6' O 0.57470(18) 1.3027(2) 0.88318(10) 0.0500(4) Uani 1 1 d .
HO6' H 0.573(4) 1.406(6) 0.9082(19) 0.096(13) Uiso 1 1 d .
S S 0.15724(4) 0.68098(7) 0.74532(2) 0.02663(11) Uani 1 1 d .
O1A O 0.32188(16) 0.1737(2) 0.83600(9) 0.0499(4) Uani 1 1 d .
HO1A H 0.4213 0.2074 0.8575 0.06 Uiso 1 1 d .
C1A C 0.2918(3) 0.1654(4) 0.75884(14) 0.0553(6) Uani 1 1 d .
H1A1 H 0.2132 0.2383 0.7397 0.083 Uiso 1 1 calc R
H1A2 H 0.271 0.0472 0.7436 0.083 Uiso 1 1 calc R
H1A3 H 0.3711 0.2053 0.7414 0.083 Uiso 1 1 calc R

loop_
_atom_site_aniso_label
_atom_site_aniso_U_11
_atom_site_aniso_U_22
_atom_site_aniso_U_33
_atom_site_aniso_U_23
_atom_site_aniso_U_13
_atom_site_aniso_U_12
C1 0.0297(10) 0.0183(10) 0.0334(11) -0.0019(8) -0.0011(8) 0.0003(8)
C2 0.0247(9) 0.0263(10) 0.0268(10) -0.0048(8) -0.0026(7) -0.0022(8)
C3 0.0178(8) 0.0288(10) 0.0181(8) -0.0013(7) -0.0008(6) -0.0003(7)
C4 0.0190(8) 0.0244(9) 0.0179(8) 0.0001(7) 0.0015(7) 0.0002(7)
C5 0.0154(7) 0.0248(10) 0.0187(8) -0.0008(7) -0.0009(6) 0.0000(7)
C6 0.0210(8) 0.0185(9) 0.0212(8) 0.0009(7) 0.0020(7) 0.0002(7)
C7 0.0225(9) 0.0277(10) 0.0212(9) -0.0047(8) -0.0006(7) 0.0002(8)
C8 0.0170(8) 0.0294(11) 0.0209(9) 0.0018(8) -0.0001(7) 0.0008(8)
C9 0.0214(9) 0.0286(10) 0.0233(9) -0.0010(8) -0.0021(7) 0.0027(8)
C10 0.0208(9) 0.0238(10) 0.0211(9) -0.0043(7) -0.0017(7) 0.0034(7)
C11 0.0233(9) 0.0422(12) 0.0232(9) -0.0036(9) 0.0002(7) 0.0094(8)
C12 0.0211(9) 0.0431(12) 0.0215(9) 0.0018(8) 0.0012(7) 0.0008(9)
C13 0.0228(9) 0.0526(15) 0.0224(9) 0.0032(9) 0.0010(7) 0.0014(9)
C14 0.0286(11) 0.0534(15) 0.0373(12) 0.0142(11) 0.0070(9) 0.0065(10)
C15 0.0299(11) 0.0679(19) 0.0443(14) 0.0179(13) 0.0076(10) 0.0118(12)
C16 0.0262(10) 0.0616(16) 0.0381(11) -0.0024(12) 0.0026(8) 0.0004(11)
C17 0.0236(9) 0.0306(10) 0.0237(9) -0.0006(8) 0.0010(7) 0.0016(8)
C18 0.0206(9) 0.0233(10) 0.0256(9) -0.0003(8) 0.0015(7) -0.0043(8)
C19 0.0196(9) 0.0384(12) 0.0241(9) 0.0028(9) 0.0015(7) -0.0036(8)
C20 0.0384(11) 0.0278(11) 0.0341(11) 0.0021(9) -0.0102(9) 0.0054(9)
C21 0.0195(9) 0.0258(10) 0.0302(10) 0.0001(8) 0.0003(7) 0.0014(8)
C22 0.0175(8) 0.0250(10) 0.0443(12) -0.0022(9) -0.0067(8) 0.0007(7)
C1' 0.0195(8) 0.0223(9) 0.0280(9) -0.0037(8) 0.0025(7) -0.0037(7)
C2' 0.0192(8) 0.0243(10) 0.0285(9) -0.0030(8) 0.0017(7) 0.0005(7)
C3' 0.0161(8) 0.0252(10) 0.0246(9) -0.0014(7) 0.0015(7) 0.0014(7)
C4' 0.0194(9) 0.0305(10) 0.0211(9) -0.0028(8) 0.0022(7) -0.0051(7)
C5' 0.0243(9) 0.0230(10) 0.0262(9) -0.0027(8) -0.0019(7) -0.0036(8)
C6' 0.0316(10) 0.0331(12) 0.0416(12) 0.0040(9) -0.0056(9) -0.0071(9)
O1 0.0284(7) 0.0215(7) 0.0264(7) -0.0029(5) -0.0015(5) 0.0020(6)
O2 0.0370(8) 0.0221(7) 0.0332(8) 0.0013(6) -0.0043(6) 0.0040(6)
O3 0.0199(6) 0.0400(8) 0.0184(6) 0.0031(6) 0.0015(5) 0.0007(6)
O4 0.0220(6) 0.0457(9) 0.0216(7) 0.0015(6) 0.0003(5) 0.0005(6)
O5 0.0296(7) 0.0512(9) 0.0239(7) 0.0032(7) 0.0036(6) 0.0021(7)
O6 0.0216(7) 0.0770(14) 0.0480(9) 0.0033(9) 0.0039(6) -0.0045(8)
O7 0.0184(6) 0.0229(6) 0.0359(7) -0.0067(6) -0.0054(5) -0.0003(6)
O1' 0.0227(6) 0.0266(7) 0.0284(7) 0.0000(6) -0.0027(5) -0.0047(5)
O2' 0.0419(9) 0.0259(8) 0.0439(10) 0.0063(7) -0.0006(7) -0.0070(7)
O3' 0.0225(7) 0.0388(8) 0.0279(8) -0.0050(6) -0.0040(6) 0.0084(6)
O4' 0.0294(7) 0.0355(8) 0.0260(7) -0.0002(6) -0.0033(6) -0.0142(7)
O6' 0.0473(10) 0.0298(8) 0.0627(11) 0.0045(9) -0.0108(8) 0.0025(8)
S 0.0188(2) 0.0359(3) 0.0239(2) 0.0014(2) 0.00167(16) -0.0015(2)
O1A 0.0443(9) 0.0436(10) 0.0608(11) -0.0003(9) 0.0093(8) 0.0040(8)
C1A 0.0600(15) 0.0432(14) 0.0635(17) -0.0006(14) 0.0152(13) -0.0001(14)

loop_
_atom_type_symbol
_atom_type_description
_atom_type_scat_dispersion_real
_atom_type_scat_dispersion_imag
_atom_type_scat_source
C C 0.0033 0.0016 'International Tables Vol C Tables 4.2.6.8 and 6.1.1.4'
H H 0 0 'International Tables Vol C Tables 4.2.6.8 and 6.1.1.4'
O O 0.0106 0.006 'International Tables Vol C Tables 4.2.6.8 and 6.1.1.4'
S S 0.1246 0.1234 'International Tables Vol C Tables 4.2.6.8 and 6.1.1.4'

loop_
_geom_angle_atom_site_label_1
_geom_angle_atom_site_label_2
_geom_angle_atom_site_label_3
_geom_angle
C2 C1 C10 111.88(16)
C2 C1 H1A 109.2
C10 C1 H1A 109.2
C2 C1 H1B 109.2
C10 C1 H1B 109.2
H1A C1 H1B 107.9
C1 C2 C3 111.52(16)
C1 C2 H2A 109.3
C3 C2 H2A 109.3
C1 C2 H2B 109.3
C3 C2 H2B 109.3
H2A C2 H2B 108
C2 C3 C4 109.35(15)
C2 C3 S 111.24(13)
C4 C3 S 115.02(12)
C2 C3 H3 106.9
C4 C3 H3 106.9
S C3 H3 106.9
O3 C4 C18 110.61(16)
O3 C4 C3 108.43(14)
C18 C4 C3 110.64(15)
O3 C4 C5 110.58(14)
C18 C4 C5 100.39(14)
C3 C4 C5 116.00(15)
C6 C5 C19 111.32(15)
C6 C5 C10 108.86(15)
C19 C5 C10 113.03(15)
C6 C5 C4 98.76(13)
C19 C5 C4 106.39(14)
C10 C5 C4 117.61(14)
O1 C6 C7 115.36(15)
O1 C6 C5 104.35(13)
C7 C6 C5 114.05(15)
O1 C6 H6 107.6
C7 C6 H6 107.6
C5 C6 H6 107.6
C6 C7 C8 103.15(15)
C6 C7 H7A 111.1
C8 C7 H7A 111.1
C6 C7 H7B 111.1
C8 C7 H7B 111.1
H7A C7 H7B 109.1
C17 C8 C9 110.28(15)
C17 C8 C7 111.53(15)
C9 C8 C7 118.15(16)
C17 C8 H8 105.3
C9 C8 H8 105.3
C7 C8 H8 105.3
C20 C9 C8 106.18(16)
C20 C9 C11 106.02(16)
C8 C9 C11 110.84(15)
C20 C9 C10 109.75(15)
C8 C9 C10 112.00(14)
C11 C9 C10 111.73(16)
C1 C10 C5 110.94(14)
C1 C10 C9 113.11(16)
C5 C10 C9 111.62(14)
C1 C10 H10 106.9
C5 C10 H10 106.9
C9 C10 H10 106.9
C12 C11 C9 114.29(16)
C12 C11 H11A 108.7
C9 C11 H11A 108.7
C12 C11 H11B 108.7
C9 C11 H11B 108.7
H11A C11 H11B 107.6
O4 C12 C13 105.86(15)
O4 C12 C11 110.28(17)
C13 C12 C11 113.15(17)
O4 C12 H12 109.2
C13 C12 H12 109.2
C11 C12 H12 109.2
C16 C13 C14 106.07(19)
C16 C13 C12 126.0(2)
C14 C13 C12 127.9(2)
C15 C14 C13 106.0(2)
C15 C14 H14 127
C13 C14 H14 127
C14 C15 O6 111.3(2)
C14 C15 H15 124.3
O6 C15 H15 124.3
C13 C16 O6 110.8(2)
C13 C16 H16 124.6
O6 C16 H16 124.6
O5 C17 O4 118.42(16)
O5 C17 C8 124.33(17)
O4 C17 C8 117.21(16)
O2 C18 O1 122.04(17)
O2 C18 C4 126.70(17)
O1 C18 C4 111.16(15)
C5 C19 H19A 109.5
C5 C19 H19B 109.5
H19A C19 H19B 109.5
C5 C19 H19C 109.5
H19A C19 H19C 109.5
H19B C19 H19C 109.5
C9 C20 H20A 109.5
C9 C20 H20B 109.5
H20A C20 H20B 109.5
C9 C20 H20C 109.5
H20A C20 H20C 109.5
H20B C20 H20C 109.5
C22 C21 S 112.38(14)
C22 C21 H21A 109.1
S C21 H21A 109.1
C22 C21 H21B 109.1
S C21 H21B 109.1
H21A C21 H21B 107.9
O7 C22 C21 107.32(16)
O7 C22 H22A 110.3
C21 C22 H22A 110.3
O7 C22 H22B 110.3
C21 C22 H22B 110.3
H22A C22 H22B 108.5
O7 C1' O1' 107.41(14)
O7 C1' C2' 106.75(15)
O1' C1' C2' 111.04(14)
O7 C1' H1' 110.5
O1' C1' H1' 110.5
C2' C1' H1' 110.5
O2' C2' C3' 112.93(15)
O2' C2' C1' 110.78(15)
C3' C2' C1' 110.00(15)
O2' C2' H2' 107.6
C3' C2' H2' 107.6
C1' C2' H2' 107.6
O3' C3' C4' 110.52(15)
O3' C3' C2' 108.83(15)
C4' C3' C2' 110.79(15)
O3' C3' H3' 108.9
C4' C3' H3' 108.9
C2' C3' H3' 108.9
O4' C4' C3' 108.83(15)
O4' C4' C5' 110.93(16)
C3' C4' C5' 109.22(15)
O4' C4' H4' 109.3
C3' C4' H4' 109.3
C5' C4' H4' 109.3
O1' C5' C6' 108.34(15)
O1' C5' C4' 107.56(15)
C6' C5' C4' 112.59(16)
O1' C5' H5' 109.4
C6' C5' H5' 109.4
C4' C5' H5' 109.4
O6' C6' C5' 111.04(18)
O6' C6' H6'A 109.4
C5' C6' H6'A 109.4
O6' C6' H6'B 109.4
C5' C6' H6'B 109.4
H6'A C6' H6'B 108
C18 O1 C6 106.80(14)
C4 O3 HO3 106.0(15)
C17 O4 C12 118.25(14)
C15 O6 C16 105.83(19)
C1' O7 C22 113.06(15)
C1' O1' C5' 111.49(14)
C2' O2' HO2' 107(3)
C3' O3' HO3' 108(2)
C4' O4' HO4' 110.7(19)
C6' O6' HO6' 111(2)
C21 S C3 101.20(9)
C1A O1A HO1A 113.2
O1A C1A H1A1 109.5
O1A C1A H1A2 109.5
H1A1 C1A H1A2 109.5
O1A C1A H1A3 109.5
H1A1 C1A H1A3 109.5
H1A2 C1A H1A3 109.5

loop_
_geom_bond_atom_site_label_1
_geom_bond_atom_site_label_2
_geom_bond_distance
C1 C2 1.518(3)
C1 C10 1.542(3)
C1 H1A 0.99
C1 H1B 0.99
C2 C3 1.522(3)
C2 H2A 0.99
C2 H2B 0.99
C3 C4 1.552(2)
C3 S 1.8411(18)
C3 H3 1
C4 O3 1.411(2)
C4 C18 1.531(3)
C4 C5 1.552(2)
C5 C6 1.524(2)
C5 C19 1.546(2)
C5 C10 1.548(3)
C6 O1 1.474(2)
C6 C7 1.507(2)
C6 H6 1
C7 C8 1.558(3)
C7 H7A 0.99
C7 H7B 0.99
C8 C17 1.520(2)
C8 C9 1.554(3)
C8 H8 1
C9 C20 1.543(3)
C9 C11 1.557(3)
C9 C10 1.575(2)
C10 H10 1
C11 C12 1.523(3)
C11 H11A 0.99
C11 H11B 0.99
C12 O4 1.470(2)
C12 C13 1.491(3)
C12 H12 1
C13 C16 1.352(3)
C13 C14 1.433(3)
C14 C15 1.342(3)
C14 H14 0.95
C15 O6 1.364(3)
C15 H15 0.95
C16 O6 1.365(3)
C16 H16 0.95
C17 O5 1.211(2)
C17 O4 1.343(2)
C18 O2 1.204(2)
C18 O1 1.352(2)
C19 H19A 0.98
C19 H19B 0.98
C19 H19C 0.98
C20 H20A 0.98
C20 H20B 0.98
C20 H20C 0.98
C21 C22 1.507(3)
C21 S 1.8116(18)
C21 H21A 0.99
C21 H21B 0.99
C22 O7 1.445(2)
C22 H22A 0.99
C22 H22B 0.99
C1' O7 1.405(2)
C1' O1' 1.423(2)
C1' C2' 1.529(2)
C1' H1' 1
C2' O2' 1.416(2)
C2' C3' 1.525(3)
C2' H2' 1
C3' O3' 1.428(2)
C3' C4' 1.516(3)
C3' H3' 1
C4' O4' 1.427(2)
C4' C5' 1.531(3)
C4' H4' 1
C5' O1' 1.433(2)
C5' C6' 1.515(3)
C5' H5' 1
C6' O6' 1.423(3)
C6' H6'A 0.99
C6' H6'B 0.99
O3 HO3 0.85(2)
O2' HO2' 0.85(4)
O3' HO3' 0.75(3)
O4' HO4' 0.82(3)
O6' HO6' 0.94(4)
O1A C1A 1.460(3)
O1A HO1A 1.03
C1A H1A1 0.98
C1A H1A2 0.98
C1A H1A3 0.98

loop_
_geom_hbond_atom_site_label_D
_geom_hbond_atom_site_label_H
_geom_hbond_atom_site_label_A
_geom_hbond_distance_DH
_geom_hbond_distance_HA
_geom_hbond_distance_DA
_geom_hbond_angle_DHA
_geom_hbond_site_symmetry_A
O3 HO3 O4' 0.85(2) 1.91(2) 2.7373(19) 166(2) 2_647
O2' HO2' O1A 0.85(4) 2.02(4) 2.861(3) 169(3) 2_657
O3' HO3' O2 0.75(3) 2.02(3) 2.771(2) 178(3) 2_657
O4' HO4' O3' 0.82(3) 1.91(3) 2.714(2) 166(3) 2_757
O6' HO6' O7 0.94(4) 2.23(4) 3.030(2) 143(3) 1_565
O6' HO6' O2' 0.94(4) 2.54(4) 3.357(3) 145(3) 1_565
O1A HO1A O6' 1.03 1.69 2.702(2) 168 1_545

loop_
_geom_torsion_atom_site_label_1
_geom_torsion_atom_site_label_2
_geom_torsion_atom_site_label_3
_geom_torsion_atom_site_label_4
_geom_torsion
C10 C1 C2 C3 65.1(2)
C1 C2 C3 C4 -59.0(2)
C1 C2 C3 S 69.08(18)
C2 C3 C4 O3 -81.44(18)
S C3 C4 O3 152.57(12)
C2 C3 C4 C18 157.10(15)
S C3 C4 C18 31.11(18)
C2 C3 C4 C5 43.6(2)
S C3 C4 C5 -82.35(17)
O3 C4 C5 C6 -153.66(15)
C18 C4 C5 C6 -36.85(16)
C3 C4 C5 C6 82.36(17)
O3 C4 C5 C19 -38.3(2)
C18 C4 C5 C19 78.54(16)
C3 C4 C5 C19 -162.25(16)
O3 C4 C5 C10 89.61(19)
C18 C4 C5 C10 -153.57(15)
C3 C4 C5 C10 -34.4(2)
C19 C5 C6 O1 -69.30(17)
C10 C5 C6 O1 165.45(13)
C4 C5 C6 O1 42.21(16)
C19 C5 C6 C7 57.4(2)
C10 C5 C6 C7 -67.80(19)
C4 C5 C6 C7 168.96(15)
O1 C6 C7 C8 -175.38(15)
C5 C6 C7 C8 63.8(2)
C6 C7 C8 C17 177.98(14)
C6 C7 C8 C9 -52.7(2)
C17 C8 C9 C20 -65.21(19)
C7 C8 C9 C20 164.90(16)
C17 C8 C9 C11 49.5(2)
C7 C8 C9 C11 -80.40(19)
C17 C8 C9 C10 175.01(16)
C7 C8 C9 C10 45.1(2)
C2 C1 C10 C5 -51.1(2)
C2 C1 C10 C9 -177.44(16)
C6 C5 C10 C1 -74.51(18)
C19 C5 C10 C1 161.25(15)
C4 C5 C10 C1 36.6(2)
C6 C5 C10 C9 52.63(19)
C19 C5 C10 C9 -71.6(2)
C4 C5 C10 C9 163.75(15)
C20 C9 C10 C1 -34.4(2)
C8 C9 C10 C1 83.29(19)
C11 C9 C10 C1 -151.67(16)
C20 C9 C10 C5 -160.32(16)
C8 C9 C10 C5 -42.7(2)
C11 C9 C10 C5 82.38(19)
C20 C9 C11 C12 106.7(2)
C8 C9 C11 C12 -8.1(2)
C10 C9 C11 C12 -133.80(18)
C9 C11 C12 O4 -41.5(2)
C9 C11 C12 C13 -159.87(17)
O4 C12 C13 C16 107.7(2)
C11 C12 C13 C16 -131.4(2)
O4 C12 C13 C14 -71.6(2)
C11 C12 C13 C14 49.2(3)
C16 C13 C14 C15 -0.5(2)
C12 C13 C14 C15 179.0(2)
C13 C14 C15 O6 0.4(3)
C14 C13 C16 O6 0.4(2)
C12 C13 C16 O6 -179.11(18)
C9 C8 C17 O5 135.0(2)
C7 C8 C17 O5 -91.6(2)
C9 C8 C17 O4 -42.7(2)
C7 C8 C17 O4 90.7(2)
O3 C4 C18 O2 -38.9(2)
C3 C4 C18 O2 81.3(2)
C5 C4 C18 O2 -155.71(18)
O3 C4 C18 O1 137.64(15)
C3 C4 C18 O1 -102.20(17)
C5 C4 C18 O1 20.85(18)
S C21 C22 O7 -172.70(13)
O7 C1' C2' O2' -64.22(19)
O1' C1' C2' O2' 178.99(15)
O7 C1' C2' C3' 170.22(15)
O1' C1' C2' C3' 53.4(2)
O2' C2' C3' O3' 63.59(19)
C1' C2' C3' O3' -172.09(15)
O2' C2' C3' C4' -174.70(15)
C1' C2' C3' C4' -50.38(19)
O3' C3' C4' O4' -63.07(19)
C2' C3' C4' O4' 176.22(14)
O3' C3' C4' C5' 175.69(15)
C2' C3' C4' C5' 54.98(19)
O4' C4' C5' O1' 178.56(15)
C3' C4' C5' O1' -61.49(19)
O4' C4' C5' C6' 59.3(2)
C3' C4' C5' C6' 179.23(16)
O1' C5' C6' O6' 70.0(2)
C4' C5' C6' O6' -171.17(17)
O2 C18 O1 C6 -177.48(17)
C4 C18 O1 C6 5.78(18)
C7 C6 O1 C18 -157.03(15)
C5 C6 O1 C18 -31.10(17)
O5 C17 O4 C12 171.76(19)
C8 C17 O4 C12 -10.4(3)
C13 C12 O4 C17 176.82(18)
C11 C12 O4 C17 54.1(2)
C14 C15 O6 C16 -0.2(3)
C13 C16 O6 C15 -0.1(3)
O1' C1' O7 C22 -62.83(19)
C2' C1' O7 C22 178.01(15)
C21 C22 O7 C1' -179.74(16)
O7 C1' O1' C5' -179.38(14)
C2' C1' O1' C5' -63.01(19)
C6' C5' O1' C1' -171.72(16)
C4' C5' O1' C1' 66.32(19)
C22 C21 S C3 -69.17(16)
C2 C3 S C21 120.93(13)
C4 C3 S C21 -114.06(14)

loop_
_cod_related_entry_id
_cod_related_entry_code
_cod_related_entry_database
1 30651864 ChemSpider
